data_3000279
loop_
_publ_author_name
'Erik Rakovsk\'y'
'Hrob\'arik, Peter'
'Osusk\'y, Patrik'
'Smol\'i\<cek, Maro\<s'

_journal_name_full 'To be published'
_chemical_formula_sum 'C18 H18 N4 S2'
_chemical_name_systematic
;
6,6'-bis(N,N-dimethylamino)-2,2'-bibenzothiazole
;
_space_group_name_Hall '-P 1'
_space_group_name_H-M_alt 'P -1'
_cell_angle_alpha 65.948(4)
_cell_angle_beta 68.659(5)
_cell_angle_gamma 62.896(4)
_cell_length_a 7.6141(5)
_cell_length_b 7.7816(5)
_cell_length_c 8.7101(5)
_cell_measurement_temperature 100
_cell_volume 409.30(5)
_diffrn_ambient_temperature 100
_diffrn_radiation_probe x-ray
_diffrn_radiation_type 'Cu K\a'
_diffrn_radiation_wavelength 1.54186
_refine_ls_goodness_of_fit_ref 0.992
_refine_ls_R_factor_all 0.0533
_refine_ls_R_factor_gt 0.0391
_refine_ls_wR_factor_gt 0.0961
_refine_ls_wR_factor_ref 0.1007
_cod_database_code 3000279
_cod_hold_until_date 2021-03-16

loop_
_atom_site_label
_atom_site_fract_x
_atom_site_fract_y
_atom_site_fract_z
? ? ? ?
